data_7114053
loop_
_publ_author_name
'Hitchcock, Peter B.'
'Taylor, Roger'

_publ_section_title
;
 Single crystal X-ray structure of tetrahedral C60F36: the most aromatic
 and distorted fullerene
;
_journal_issue 18
_journal_name_full 'Chemical Communications'
_journal_page_first 2078
_journal_paper_doi 10.1039/b205286p
_journal_year 2002
_chemical_compound_source 'synthesis as described'
_chemical_formula_moiety '(C60 F36).1.75(C7 H8)'
_chemical_formula_sum 'C72.25 H14 F36'
_chemical_formula_weight 1565.83
_chemical_name_common '[C60F36].1.75(toluene)'
_chemical_name_systematic
;
?
;
_space_group_IT_number 12
_symmetry_cell_setting monoclinic
_symmetry_Int_Tables_number 12
_symmetry_space_group_name_Hall '-C 2y'
_symmetry_space_group_name_H-M 'C 1 2/m 1'
_atom_sites_solution_hydrogens geom
_atom_sites_solution_primary direct
_atom_sites_solution_secondary difmap
_audit_conform_dict_location ftp://ftp.iucr.org/pub/cif_core.dic
_audit_conform_dict_name cif_core.dic
_audit_conform_dict_version 2.2
_audit_creation_date 2002-01-23T16:12:20-00:00
_audit_creation_method 'WinGX routine CIF_UPDATE'
_cell_angle_alpha 90
_cell_angle_beta 112.089(2)
_cell_angle_gamma 90
_cell_formula_units_Z 8
_cell_length_a 25.7592(7)
_cell_length_b 30.5734(8)
_cell_length_c 14.4709(4)
_cell_measurement_reflns_used 17927
_cell_measurement_temperature 173(2)
_cell_measurement_theta_max 27.878
_cell_measurement_theta_min 4.076
_cell_measurement_wavelength 0.71073
_cell_volume 10560.0(5)
_computing_cell_refinement 'HKL Scalepack (Otwinowski & Minor 1997)'
_computing_data_reduction 'HKL Denzo and Scalepack (Otwinowski & Minor 1997)'
_computing_molecular_graphics 'Ortep-3 for Windows (Farrugia, 1997)'
_computing_publication_material 'WinGX publication routines (Farrugia, 1999)'
_computing_structure_refinement 'SHELXH-97 (Sheldrick, 1997)'
_computing_structure_solution 'PATSEE (Egert, Sheldrick, 1985)'
_diffrn_ambient_temperature 173(2)
_diffrn_measured_fraction_theta_full 0.985
_diffrn_measured_fraction_theta_max 0.985
_diffrn_measurement_device KappaCCD
_diffrn_measurement_method CCD
_diffrn_radiation_monochromator graphite
_diffrn_radiation_probe x-ray
_diffrn_radiation_type MoK\a
_diffrn_radiation_wavelength 0.71073
_diffrn_reflns_av_R_equivalents 0.0769
_diffrn_reflns_av_unetI/netI 0.0714
_diffrn_reflns_limit_h_max 33
_diffrn_reflns_limit_h_min -25
_diffrn_reflns_limit_k_max 39
_diffrn_reflns_limit_k_min -40
_diffrn_reflns_limit_l_max 15
_diffrn_reflns_limit_l_min -19
_diffrn_reflns_number 32926
_diffrn_reflns_theta_full 27.87
_diffrn_reflns_theta_max 27.87
_diffrn_reflns_theta_min 4.14
_exptl_absorpt_coefficient_mu 0.204
_exptl_absorpt_correction_type none
_exptl_crystal_colour yellow
_exptl_crystal_density_diffrn 1.97
_exptl_crystal_density_method 'not measured'
_exptl_crystal_description prism
_exptl_crystal_F_000 6172
_exptl_crystal_size_max 0.4
_exptl_crystal_size_mid 0.4
_exptl_crystal_size_min 0.2
_refine_diff_density_max 0.737
_refine_diff_density_min -0.804
_refine_diff_density_rms 0.069
_refine_ls_extinction_method none
_refine_ls_goodness_of_fit_ref 1.051
_refine_ls_hydrogen_treatment mixed
_refine_ls_matrix_type full
_refine_ls_number_parameters 1804
_refine_ls_number_reflns 12644
_refine_ls_number_restraints 274
_refine_ls_restrained_S_all 1.041
_refine_ls_R_factor_all 0.1309
_refine_ls_R_factor_gt 0.0898
_refine_ls_shift/su_max 0.007
_refine_ls_shift/su_mean 0
_refine_ls_structure_factor_coef Fsqd
_refine_ls_weighting_details 'calc w=1/[\s^2^(Fo^2^)+(0.1245P)^2^+29.0237P] where P=(Fo^2^+2Fc^2^)/3'
_refine_ls_weighting_scheme calc
_refine_ls_wR_factor_gt 0.2339
_refine_ls_wR_factor_ref 0.2666
_reflns_number_gt 8278
_reflns_number_total 12644
_reflns_threshold_expression >2sigma(I)
_cod_data_source_file b205286p.txt
_cod_data_source_block dec1201
_cod_original_sg_symbol_H-M C2/m
_cod_database_code 7114053

loop_
_symmetry_equiv_pos_as_xyz
'x, y, z'
'-x, y, -z'
'x+1/2, y+1/2, z'
'-x+1/2, y+1/2, -z'
'-x, -y, -z'
'x, -y, z'
'-x+1/2, -y+1/2, -z'
'x+1/2, -y+1/2, z'

loop_
_atom_site_label
_atom_site_type_symbol
_atom_site_fract_x
_atom_site_fract_y
_atom_site_fract_z
_atom_site_U_iso_or_equiv
_atom_site_adp_type
_atom_site_occupancy
_atom_site_symmetry_multiplicity
_atom_site_calc_flag
_atom_site_refinement_flags
_atom_site_disorder_assembly
_atom_site_disorder_group
F1 F 0.47370(7) -0.07795(6) 0.2134(3) 0.0436(9) Uani 0.5 1 d PD . 1
F2 F 0.46777(5) -0.05535(11) 0.0511(2) 0.0516(10) Uani 0.5 1 d PD . 1
F3 F 0.43202(6) 0.01132(10) -0.04870(12) 0.0488(11) Uani 0.5 1 d PD . 1
F4 F 0.47231(5) 0.06409(12) 0.0817(3) 0.0557(12) Uani 0.5 1 d PD . 1
F5 F 0.47992(7) 0.06670(8) 0.2569(2) 0.0463(9) Uani 0.5 1 d PD . 1
F6 F 0.50781(5) -0.00833(15) 0.2999(2) 0.0559(15) Uani 0.5 1 d PD . 1
F7 F 0.46202(9) -0.03893(9) 0.41314(17) 0.0508(9) Uani 0.5 1 d PD . 1
F11 F 0.36850(13) -0.14481(10) 0.0426(3) 0.0445(8) Uani 0.5 1 d P . 1
F12 F 0.38297(14) -0.08896(11) -0.0834(2) 0.0479(8) Uani 0.5 1 d P . 1
F16 F 0.34084(8) 0.10499(9) -0.11676(14) 0.0528(9) Uani 0.5 1 d PD . 1
F17 F 0.40462(9) 0.12624(5) 0.0660(2) 0.0475(8) Uani 0.5 1 d PD . 1
F21 F 0.43374(9) 0.04025(8) 0.45177(18) 0.0493(9) Uani 0.5 1 d PD . 1
F22 F 0.36066(14) 0.00941(10) 0.51117(9) 0.0511(12) Uani 0.5 1 d PD . 1
F23 F 0.31241(14) -0.07810(6) 0.43769(18) 0.0552(10) Uani 0.5 1 d PD . 1
F27 F 0.25930(15) -0.16850(4) 0.0939(3) 0.0476(9) Uani 0.5 1 d PD . 1
F28 F 0.26824(16) -0.15905(5) -0.0676(2) 0.0497(9) Uani 0.5 1 d PD . 1
F29 F 0.23392(12) -0.10385(9) -0.19628(13) 0.0513(9) Uani 0.5 1 d PD . 1
F33 F 0.20555(16) 0.08740(10) -0.21948(11) 0.0568(10) Uani 0.5 1 d PD . 1
F34 F 0.25791(18) 0.14735(5) -0.10973(19) 0.0542(10) Uani 0.5 1 d PD . 1
F35 F 0.27399(15) 0.16632(4) 0.0609(3) 0.0534(11) Uani 0.5 1 d PD . 1
F39 F 0.33954(11) 0.06598(9) 0.45914(15) 0.0508(10) Uani 0.5 1 d PD . 1
F40 F 0.21720(7) 0.05448(11) 0.40173(14) 0.0517(7) Uani 0.5 1 d PDU . 1
F41 F 0.16693(5) -0.01287(10) 0.33122(16) 0.0546(10) Uani 0.5 1 d PD . 1
F42 F 0.23956(9) -0.06393(10) 0.42294(13) 0.0460(8) Uani 0.5 1 d PD . 1
F43 F 0.24221(13) -0.12762(5) 0.3102(2) 0.0487(8) Uani 0.5 1 d PD . 1
F44 F 0.14345(5) -0.10694(10) 0.1759(2) 0.0546(9) Uani 0.5 1 d PD . 1
F45 F 0.16716(10) -0.15232(5) 0.0467(3) 0.0527(11) Uani 0.5 1 d PD . 1
F46 F 0.10321(5) -0.09126(12) -0.0652(4) 0.0643(14) Uani 0.5 1 d PD . 1
F47 F 0.13916(11) -0.09656(9) -0.1970(2) 0.0566(12) Uani 0.5 1 d PD . 1
F48 F 0.14775(16) -0.02093(13) -0.26035(9) 0.0604(11) Uani 0.5 1 d PD . 1
F49 F 0.08596(5) 0.01525(12) -0.1724(3) 0.0617(12) Uani 0.5 1 d PD . 1
F50 F 0.12353(10) 0.09079(10) -0.1785(2) 0.0658(14) Uani 0.5 1 d PD . 1
F51 F 0.10933(5) 0.09896(11) -0.0223(4) 0.0596(13) Uani 0.5 1 d PD . 1
F52 F 0.17119(10) 0.15385(7) 0.0416(6) 0.105(3) Uani 0.5 1 d PD . 1
F53 F 0.22708(14) 0.14349(5) 0.2356(2) 0.0523(9) Uani 0.5 1 d PD . 1
F54 F 0.15230(5) 0.08620(10) 0.2417(2) 0.0547(9) Uani 0.5 1 d PD . 1
C1 C 0.43331(5) -0.04611(4) 0.17629(7) 0.0290(11) Uani 0.5 1 d PD . 1
C2 C 0.41968(6) -0.04132(4) 0.06235(8) 0.0335(12) Uani 0.5 1 d PD . 1
C3 C 0.40702(4) 0.00718(3) 0.01994(9) 0.0300(12) Uani 0.5 1 d PD . 1
C4 C 0.42453(6) 0.04767(4) 0.09033(8) 0.0330(12) Uani 0.5 1 d PD . 1
C5 C 0.43513(5) 0.04026(4) 0.20485(9) 0.0357(13) Uani 0.5 1 d PD . 1
C6 C 0.45046(4) -0.00609(4) 0.25209(9) 0.0379(12) Uani 0.5 1 d PD . 1
C7 C 0.42184(5) -0.01750(4) 0.33505(10) 0.0349(11) Uani 0.5 1 d PD . 1
C8 C 0.37658(4) -0.04775(6) 0.27485(10) 0.0250(11) Uani 0.5 1 d PD . 1
C9 C 0.38281(5) -0.06355(6) 0.19039(11) 0.0250(10) Uani 0.5 1 d PD . 1
C10 C 0.34071(5) -0.08903(7) 0.12777(10) 0.0266(11) Uani 0.5 1 d PD . 1
C11 C 0.33921(4) -0.10664(6) 0.03106(10) 0.0328(11) Uani 0.5 1 d PD . 1
C12 C 0.36647(5) -0.07125(4) -0.01243(15) 0.0325(10) Uani 0.5 1 d PD . 1
C13 C 0.32429(4) -0.03603(4) -0.0536(4) 0.0308(12) Uani 0.5 1 d PD . 1
C14 C 0.34532(4) 0.00594(3) -0.0364(2) 0.0265(9) Uani 0.5 1 d PD . 1
C15 C 0.30887(4) 0.04034(3) -0.0644(4) 0.0316(12) Uani 0.5 1 d PD . 1
C16 C 0.32525(4) 0.08701(4) -0.04380(10) 0.0392(12) Uani 0.5 1 d PD . 1
C17 C 0.37649(5) 0.08713(5) 0.05592(8) 0.0356(11) Uani 0.5 1 d PD . 1
C18 C 0.35356(5) 0.08346(7) 0.13574(11) 0.0342(13) Uani 0.5 1 d PD . 1
C19 C 0.38330(5) 0.05702(7) 0.21521(11) 0.0259(11) Uani 0.5 1 d PD . 1
C20 C 0.36557(5) 0.04854(6) 0.29126(11) 0.0289(12) Uani 0.5 1 d PD . 1
C21 C 0.39327(4) 0.01809(5) 0.37556(10) 0.0352(11) Uani 0.5 1 d PD . 1
C22 C 0.34075(5) 0.00325(3) 0.40941(9) 0.0553(14) Uani 0.5 1 d PD . 1
C23 C 0.31329(4) -0.04268(4) 0.37920(10) 0.0438(9) Uani 0.5 1 d PDU . 1
C24 C 0.33082(5) -0.05733(6) 0.29711(12) 0.0219(10) Uani 0.5 1 d PD . 1
C25 C 0.28995(4) -0.08453(7) 0.23467(10) 0.0322(12) Uani 0.5 1 d PD . 1
C26 C 0.29532(5) -0.10079(7) 0.15082(10) 0.0271(11) Uani 0.5 1 d PD . 1
C27 C 0.25163(4) -0.12487(4) 0.06860(9) 0.0330(12) Uani 0.5 1 d PD . 1
C28 C 0.27143(5) -0.11895(4) -0.02239(9) 0.0364(13) Uani 0.5 1 d PD . 1
C29 C 0.23812(4) -0.08616(4) -0.10618(11) 0.0367(13) Uani 0.5 1 d PD . 1
C30 C 0.26790(4) -0.04351(4) -0.0938(4) 0.0308(12) Uani 0.5 1 d PD . 1
C31 C 0.23165(4) -0.00847(3) -0.1225(3) 0.0298(14) Uani 0.5 1 d PD . 1
C32 C 0.25186(5) 0.03331(3) -0.1063(4) 0.0274(11) Uani 0.5 1 d PD . 1
C33 C 0.21936(4) 0.07478(4) -0.12172(10) 0.0356(13) Uani 0.5 1 d PD . 1
C34 C 0.26413(5) 0.10933(4) -0.05557(8) 0.0370(13) Uani 0.5 1 d PD . 1
C35 C 0.26081(4) 0.12254(4) 0.04609(8) 0.0329(13) Uani 0.5 1 d PD . 1
C36 C 0.30187(5) 0.09714(8) 0.12946(11) 0.0284(12) Uani 0.5 1 d PD . 1
C37 C 0.28296(5) 0.08869(7) 0.20503(11) 0.0328(12) Uani 0.5 1 d PD . 1
C38 C 0.31401(5) 0.06379(7) 0.28512(12) 0.0259(11) Uani 0.5 1 d PD . 1
C39 C 0.30386(4) 0.04623(5) 0.37286(11) 0.0489(9) Uani 0.5 1 d PDU . 1
C40 C 0.23876(4) 0.04227(4) 0.33169(10) 0.0493(16) Uani 0.5 1 d PD . 1
C41 C 0.21121(5) -0.00485(3) 0.30211(8) 0.0622(17) Uani 0.5 1 d PD . 1
C42 C 0.24694(5) -0.04697(4) 0.34050(11) 0.077(3) Uani 0.5 1 d PD . 1
C43 C 0.23999(5) -0.08840(5) 0.26199(8) 0.0350(11) Uani 0.5 1 d PD . 1
C44 C 0.18913(6) -0.08934(4) 0.16169(8) 0.0396(12) Uani 0.5 1 d PD . 1
C45 C 0.19129(5) -0.11146(4) 0.05806(9) 0.0412(15) Uani 0.5 1 d PD . 1
C46 C 0.15862(5) -0.07866(4) -0.03002(8) 0.0375(14) Uani 0.5 1 d PD . 1
C47 C 0.17609(5) -0.07185(4) -0.12110(11) 0.0405(15) Uani 0.5 1 d PD . 1
C48 C 0.17121(4) -0.01986(4) -0.15770(9) 0.0463(15) Uani 0.5 1 d PD . 1
C49 C 0.14268(5) 0.01564(4) -0.11691(8) 0.0442(14) Uani 0.5 1 d PD . 1
C50 C 0.16383(5) 0.06754(4) -0.10431(9) 0.0409(15) Uani 0.5 1 d PD . 1
C51 C 0.16223(6) 0.08198(4) 0.00025(9) 0.0369(14) Uani 0.5 1 d PD . 1
C52 C 0.20423(5) 0.11692(5) 0.06515(8) 0.0402(15) Uani 0.5 1 d PD . 1
C53 C 0.22538(5) 0.10477(4) 0.18591(9) 0.0406(13) Uani 0.5 1 d PD . 1
C54 C 0.19867(6) 0.06893(4) 0.22934(9) 0.0398(12) Uani 0.5 1 d PD . 1
C55 C 0.1806(2) 0.03430(3) 0.15160(8) 0.0382(13) Uani 0.5 1 d PD . 1
C56 C 0.18890(16) -0.00731(3) 0.19119(8) 0.0358(14) Uani 0.5 1 d PD . 1
C57 C 0.1790(2) -0.04287(4) 0.12980(9) 0.0372(14) Uani 0.5 1 d PD . 1
C58 C 0.1640(2) -0.03766(3) 0.02841(10) 0.0406(15) Uani 0.5 1 d PD . 1
C59 C 0.15480(15) 0.00345(4) -0.01142(9) 0.0400(10) Uani 0.5 1 d PD . 1
C60 C 0.1644(2) 0.03921(4) 0.05083(9) 0.0375(14) Uani 0.5 1 d PD . 1
F1A F 0.50522(19) 0.40318(6) 0.77375(15) 0.0929(15) Uani 0.6262(10) 1 d PD A 2
F2A F 0.43942(8) 0.35221(13) 0.80305(14) 0.0893(14) Uani 0.6262(10) 1 d PD A 2
F3A F 0.37295(7) 0.31058(13) 0.70543(14) 0.0768(10) Uani 0.6262(10) 1 d PD A 2
F4A F 0.32337(6) 0.36540(12) 0.5564(3) 0.1006(16) Uani 0.6262(10) 1 d PD A 2
F5A F 0.36395(8) 0.42010(6) 0.4792(4) 0.1084(19) Uani 0.6262(10) 1 d PD A 2
F6A F 0.43738(10) 0.44326(7) 0.6309(3) 0.117(2) Uani 0.6262(10) 1 d PD A 2
F7A F 0.52727(15) 0.45724(5) 0.5991(3) 0.114(2) Uani 0.6262(10) 1 d PD A 2
F11A F 0.58423(15) 0.30914(12) 0.8837(2) 0.0725(10) Uani 0.6262(10) 1 d P A 2
F12A F 0.48234(16) 0.27893(14) 0.8453(3) 0.0767(11) Uani 0.6262(10) 1 d P A 2
F16A F 0.29505(5) 0.25333(10) 0.4487(2) 0.0671(10) Uani 0.6262(10) 1 d PD A 2
F17A F 0.28968(6) 0.33404(9) 0.3802(3) 0.0784(12) Uani 0.6262(10) 1 d PD A 2
F27A F 0.68237(7) 0.27788(10) 0.80806(17) 0.0594(9) Uani 0.6262(10) 1 d PD A 2
F28A F 0.62220(13) 0.23412(9) 0.87005(13) 0.0656(11) Uani 0.6262(10) 1 d PD A 2
F29A F 0.54663(10) 0.18307(6) 0.78944(14) 0.0520(8) Uani 0.6262(10) 1 d PD A 2
F33A F 0.35766(7) 0.16692(5) 0.4069(2) 0.0498(8) Uani 0.6262(10) 1 d PD A 2
F34A F 0.29793(6) 0.22118(9) 0.2897(2) 0.0592(10) Uani 0.6262(10) 1 d PD A 2
F47A F 0.59220(11) 0.14368(5) 0.6874(2) 0.0514(9) Uani 0.6262(10) 1 d PD A 2
F48A F 0.48940(9) 0.12937(5) 0.58167(19) 0.0489(7) Uani 0.6262(10) 1 d PD A 2
C1A C 0.48554(4) 0.37553(4) 0.69277(9) 0.074(2) Uani 0.6262(10) 1 d PD A 2
C2A C 0.45468(5) 0.33858(4) 0.72610(11) 0.0698(19) Uani 0.6262(10) 1 d PD A 2
C3A C 0.39928(6) 0.32065(4) 0.64101(8) 0.078(2) Uani 0.6262(10) 1 d PD A 2
C4A C 0.36849(6) 0.34655(4) 0.54274(8) 0.070(2) Uani 0.6262(10) 1 d PD A 2
C5A C 0.40103(5) 0.38618(4) 0.51768(9) 0.069(2) Uani 0.6262(10) 1 d PD A 2
C6A C 0.45489(4) 0.40577(5) 0.59841(9) 0.075(2) Uani 0.6262(10) 1 d PD A 2
C7A C 0.50504(5) 0.41785(4) 0.55617(4) 0.091(3) Uani 0.6262(10) 1 d PD . 2
C8A C 0.54649(4) 0.38272(5) 0.60306(10) 0.0635(19) Uani 0.6262(10) 1 d PD . 2
C9A C 0.53402(6) 0.35815(4) 0.67187(13) 0.0536(17) Uani 0.6262(10) 1 d PD A 2
C10A C 0.56639(5) 0.32255(4) 0.71356(12) 0.0466(14) Uani 0.6262(10) 1 d PD A 2
C11A C 0.55691(4) 0.29423(4) 0.78921(13) 0.0557(14) Uani 0.6262(10) 1 d PD A 2
C12A C 0.49304(5) 0.29348(4) 0.76450(13) 0.0577(14) Uani 0.6262(10) 1 d PD A 2
C13A C 0.46940(6) 0.26393(5) 0.67704(14) 0.0435(13) Uani 0.6262(10) 1 d PD A 2
C14A C 0.41937(8) 0.27972(5) 0.60960(12) 0.0506(17) Uani 0.6262(10) 1 d PD A 2
C15A C 0.39442(6) 0.25723(5) 0.52252(11) 0.0459(15) Uani 0.6262(10) 1 d PD A 2
C16A C 0.34245(5) 0.26815(3) 0.43608(9) 0.0518(13) Uani 0.6262(10) 1 d PD A 2
C17A C 0.34251(5) 0.31874(4) 0.43619(9) 0.0613(16) Uani 0.6262(10) 1 d PD A 2
C18A C 0.38183(5) 0.33314(4) 0.38894(11) 0.0560(17) Uani 0.6262(10) 1 d PD . 2
C19A C 0.41379(6) 0.36926(5) 0.43205(12) 0.061(2) Uani 0.6262(10) 1 d PD . 2
C26A C 0.60712(7) 0.30847(4) 0.68020(13) 0.0472(15) Uani 0.6262(10) 1 d PD . 2
C27A C 0.63325(4) 0.26709(4) 0.73069(8) 0.0389(12) Uani 0.6262(10) 1 d PD . 2
C28A C 0.58996(5) 0.24924(4) 0.77629(10) 0.0476(14) Uani 0.6262(10) 1 d PD A 2
C29A C 0.55093(5) 0.21126(4) 0.71837(9) 0.0389(11) Uani 0.6262(10) 1 d PD A 2
C30A C 0.49312(6) 0.22665(6) 0.65873(12) 0.0391(11) Uani 0.6262(10) 1 d PD A 2
C31A C 0.46991(5) 0.20603(5) 0.56763(12) 0.0367(11) Uani 0.6262(10) 1 d PD A 2
C32A C 0.41915(7) 0.22037(6) 0.50236(11) 0.0372(11) Uani 0.6262(10) 1 d PD A 2
C33A C 0.39087(4) 0.20130(4) 0.40102(8) 0.0343(10) Uani 0.6262(10) 1 d PD . 2
C34A C 0.34932(5) 0.23949(4) 0.34351(9) 0.0429(13) Uani 0.6262(10) 1 d PD . 2
C47A C 0.56705(4) 0.18194(4) 0.64228(9) 0.0327(10) Uani 0.6262(10) 1 d PD . 2
C48A C 0.50480(5) 0.16932(4) 0.55607(4) 0.0352(9) Uani 0.6262(10) 1 d PD . 2
F1B F 0.34113(7) 0.40382(9) 0.4599(5) 0.0708(18) Uani 0.3738(10) 1 d PD A 3
F2B F 0.31729(6) 0.35514(16) 0.5679(3) 0.0692(18) Uani 0.3738(10) 1 d PD A 3
F3B F 0.35959(5) 0.3122(2) 0.6665(2) 0.087(2) Uani 0.3738(10) 1 d PD A 3
F4B F 0.44589(10) 0.36676(13) 0.78617(19) 0.0592(16) Uani 0.3738(10) 1 d PD A 3
F5B F 0.4984(2) 0.42020(6) 0.7326(2) 0.0636(16) Uani 0.3738(10) 1 d PD A 3
F6B F 0.41542(10) 0.44363(8) 0.5896(4) 0.085(2) Uani 0.3738(10) 1 d PD A 3
F7B F 0.44548(17) 0.45859(6) 0.4410(4) 0.075(2) Uani 0.3738(10) 1 d PD A 3
F11B F 0.28539(19) 0.31003(19) 0.3148(4) 0.0619(15) Uani 0.3738(10) 1 d P A 3
F12B F 0.29789(19) 0.2793(2) 0.4919(4) 0.0600(14) Uani 0.3738(10) 1 d P A 3
F16B F 0.50901(10) 0.25435(15) 0.85580(16) 0.0617(15) Uani 0.3738(10) 1 d PD A 3
F17B F 0.5457(2) 0.33444(11) 0.87007(13) 0.0599(14) Uani 0.3738(10) 1 d PD A 3
F27B F 0.33949(11) 0.27873(16) 0.15659(17) 0.0566(14) Uani 0.3738(10) 1 d PD A 3
F28B F 0.29859(7) 0.23429(14) 0.2520(4) 0.0674(19) Uani 0.3738(10) 1 d PD A 3
F29B F 0.33580(7) 0.18442(9) 0.3908(3) 0.0604(15) Uani 0.3738(10) 1 d PD A 3
F33B F 0.53971(13) 0.16642(8) 0.7513(2) 0.0645(16) Uani 0.3738(10) 1 d PD A 3
F34B F 0.6005(2) 0.22206(12) 0.86619(16) 0.0630(17) Uani 0.3738(10) 1 d PD A 3
F47B F 0.4006(2) 0.14494(8) 0.3208(4) 0.139(5) Uani 0.3738(10) 1 d PD A 3
F48B F 0.45152(12) 0.12991(6) 0.5098(3) 0.0651(16) Uani 0.3738(10) 1 d PD A 3
C1B C 0.38594(5) 0.37615(4) 0.50344(9) 0.046(2) Uani 0.3738(10) 1 d PD A 3
C2B C 0.36335(7) 0.33917(4) 0.55240(9) 0.052(3) Uani 0.3738(10) 1 d PD A 3
C3B C 0.40849(5) 0.31804(4) 0.65009(12) 0.047(2) Uani 0.3738(10) 1 d PD A 3
C4B C 0.45987(4) 0.34623(4) 0.71398(13) 0.053(2) Uani 0.3738(10) 1 d PD A 3
C5B C 0.47907(5) 0.38656(5) 0.66494(9) 0.043(2) Uani 0.3738(10) 1 d PD A 3
C6B C 0.43761(5) 0.40638(6) 0.56530(8) 0.056(3) Uani 0.3738(10) 1 d PD A 3
C7B C 0.467889(19) 0.41952(4) 0.48569(11) 0.064(3) Uani 0.3738(10) 1 d PD . 3
C8B C 0.44868(4) 0.38167(5) 0.41670(10) 0.0382(19) Uani 0.3738(10) 1 d PD . 3
C9B C 0.40466(6) 0.35862(5) 0.42505(13) 0.0326(18) Uani 0.3738(10) 1 d PD A 3
C10B C 0.38247(5) 0.32295(5) 0.36676(12) 0.040(2) Uani 0.3738(10) 1 d PD A 3
C11B C 0.33715(6) 0.29443(4) 0.37286(9) 0.046(2) Uani 0.3738(10) 1 d PD A 3
C12B C 0.34534(7) 0.29372(5) 0.48436(9) 0.050(2) Uani 0.3738(10) 1 d PD A 3
C13B C 0.39146(7) 0.26191(5) 0.53089(12) 0.069(3) Uani 0.3738(10) 1 d PD A 3
C14B C 0.42662(7) 0.27493(6) 0.62481(14) 0.042(2) Uani 0.3738(10) 1 d PD A 3
C15B C 0.47486(6) 0.25379(5) 0.68121(13) 0.042(2) Uani 0.3738(10) 1 d PD A 3
C16B C 0.51981(5) 0.26896(4) 0.77476(12) 0.048(2) Uani 0.3738(10) 1 d PD A 3
C17B C 0.51948(5) 0.31956(4) 0.77377(10) 0.048(2) Uani 0.3738(10) 1 d PD A 3
C18B C 0.55112(4) 0.33278(5) 0.71102(12) 0.042(2) Uani 0.3738(10) 1 d PD . 3
C19B C 0.53010(7) 0.36918(6) 0.65267(14) 0.042(2) Uani 0.3738(10) 1 d PD . 3
C26B C 0.40514(6) 0.31053(5) 0.29835(14) 0.0299(17) Uani 0.3738(10) 1 d PD . 3
C27B C 0.38154(4) 0.26880(4) 0.24648(10) 0.044(2) Uani 0.3738(10) 1 d PD . 3
C28B C 0.34932(7) 0.25128(4) 0.31375(10) 0.049(2) Uani 0.3738(10) 1 d PD A 3
C29B C 0.37641(5) 0.21275(5) 0.38644(9) 0.043(2) Uani 0.3738(10) 1 d PD A 3
C30B C 0.40869(7) 0.22702(7) 0.49080(12) 0.071(4) Uani 0.3738(10) 1 d PD A 3
C31B C 0.45501(7) 0.20349(5) 0.54953(12) 0.056(3) Uani 0.3738(10) 1 d PD A 3
C32B C 0.49296(6) 0.22107(7) 0.63499(15) 0.044(2) Uani 0.3738(10) 1 d PD A 3
C33B C 0.54763(5) 0.20072(4) 0.69626(10) 0.047(2) Uani 0.3738(10) 1 d PD . 3
C34B C 0.57383(5) 0.23967(4) 0.77255(12) 0.058(3) Uani 0.3738(10) 1 d PD . 3
C47B C 0.42331(6) 0.18254(6) 0.37275(9) 0.064(3) Uani 0.3738(10) 1 d PD . 3
C48B C 0.467995(19) 0.17000(6) 0.48693(10) 0.051(2) Uani 0.3738(10) 1 d PD . 3
C1D C 0.6342(2) 0.17501(17) 0.3223(3) 0.102(3) Uiso 0.527(6) 1 d PG B 4
C2D C 0.5860(2) 0.15222(19) 0.2659(4) 0.088(3) Uiso 0.527(6) 1 d PG B 4
C3D C 0.5593(2) 0.1611(2) 0.1647(4) 0.083(2) Uiso 0.527(6) 1 d PG B 4
C4D C 0.5809(2) 0.1927(2) 0.1200(3) 0.074(2) Uiso 0.527(6) 1 d PG B 4
C5D C 0.6291(3) 0.2155(2) 0.1765(4) 0.078(2) Uiso 0.527(6) 1 d PG B 4
C6D C 0.6558(2) 0.20666(19) 0.2776(4) 0.069(2) Uiso 0.527(6) 1 d PG B 4
C7D C 0.6557(5) 0.2474(4) 0.1333(9) 0.098(3) Uiso 0.527(6) 1 d P B 4
C12D C 0 0.0439(3) 0 0.0563(19) Uiso 0.652(9) 2 d SP . 4
C13D C -0.0307(3) 0.0237(2) -0.0942(5) 0.0719(18) Uiso 0.652(9) 1 d P . 4
C14D C 0 0.0958(6) 0 0.071(5) Uiso 0.326(5) 2 d SP . 4
C1H C 0.31381(19) -0.05275(15) 0.6922(3) 0.081(2) Uiso 0.5 1 d PG . 4
C2H C 0.35891(17) -0.02402(18) 0.7246(4) 0.107(4) Uiso 0.5 1 d PG . 4
C3H C 0.3497(2) 0.02081(17) 0.7132(4) 0.065(2) Uiso 0.5 1 d PG . 4
C4H C 0.2955(2) 0.03690(14) 0.6694(4) 0.076(2) Uiso 0.5 1 d PG . 4
C5H C 0.25036(18) 0.00817(16) 0.6369(4) 0.086(2) Uiso 0.5 1 d PG . 4
C6H C 0.25953(17) -0.03666(15) 0.6484(4) 0.075(2) Uiso 0.5 1 d PG . 4
C7H C 0.2910(3) 0.08260(15) 0.6541(6) 0.169(7) Uiso 0.5 1 d PG . 4
C1F C 0.5845(3) 0.1802(2) 0.1642(5) 0.081(3) Uiso 0.473(6) 1 d PG B 5
C2F C 0.5771(3) 0.1511(2) 0.2320(6) 0.086(3) Uiso 0.473(6) 1 d PG B 5
C3F C 0.6147(4) 0.1509(3) 0.3306(5) 0.100(4) Uiso 0.473(6) 1 d PG B 5
C4F C 0.6597(3) 0.1798(3) 0.3612(5) 0.104(4) Uiso 0.473(6) 1 d PG B 5
C5F C 0.6670(3) 0.2089(3) 0.2934(6) 0.126(6) Uiso 0.473(6) 1 d PG B 5
C6F C 0.6294(3) 0.2092(3) 0.1949(6) 0.092(4) Uiso 0.473(6) 1 d PG B 5
C7F C 0.6333(10) 0.2444(8) 0.1105(19) 0.175(9) Uiso 0.473(6) 1 d P B 5
C12G C -0.0223(6) 0 -0.0813(12) 0.059(4) Uiso 0.348(9) 2 d SP . 5
C13G C -0.0173(6) 0.0404(5) -0.0545(12) 0.088(4) Uiso 0.348(9) 1 d P . 5
C14G C -0.0474(16) 0 -0.155(3) 0.079(10) Uiso 0.174(5) 2 d SP . 5

loop_
_atom_site_aniso_label
_atom_site_aniso_U_11
_atom_site_aniso_U_22
_atom_site_aniso_U_33
_atom_site_aniso_U_23
_atom_site_aniso_U_13
_atom_site_aniso_U_12
F1 0.0314(13) 0.0430(17) 0.057(2) 0.0011(15) 0.0170(13) 0.0139(13)
F2 0.0391(14) 0.051(2) 0.082(2) -0.0011(18) 0.0425(14) 0.0112(15)
F3 0.0508(12) 0.059(3) 0.0540(14) -0.0036(12) 0.0397(11) -0.0117(13)
F4 0.0432(17) 0.055(2) 0.079(2) -0.007(2) 0.0341(16) -0.0194(17)
F5 0.0367(16) 0.0460(18) 0.050(2) -0.0070(16) 0.0089(14) -0.0186(14)
F6 0.0271(11) 0.064(4) 0.0635(18) -0.0089(19) 0.0015(12) -0.0027(15)
F7 0.0375(16) 0.060(2) 0.0400(17) 0.0063(16) -0.0025(14) 0.0127(16)
F11 0.0492(16) 0.0291(14) 0.0589(18) -0.0028(13) 0.0245(14) 0.0103(13)
F12 0.0636(17) 0.0448(17) 0.0500(16) -0.0118(14) 0.0384(14) 0.0029(15)
F16 0.075(2) 0.0440(17) 0.0488(17) 0.0131(15) 0.0333(16) -0.0094(17)
F17 0.0592(18) 0.0322(15) 0.0544(18) -0.0027(14) 0.0252(15) -0.0198(15)
F21 0.0484(18) 0.0535(19) 0.0322(16) -0.0122(14) -0.0007(14) -0.0093(16)
F22 0.0802(18) 0.050(3) 0.0217(11) -0.0010(11) 0.0173(12) 0.0017(16)
F23 0.086(2) 0.0437(18) 0.0454(17) 0.0140(15) 0.0348(16) -0.0048(18)
F27 0.0592(18) 0.0228(14) 0.066(2) -0.0024(14) 0.0292(16) -0.0082(14)
F28 0.067(2) 0.0304(15) 0.0500(19) -0.0173(14) 0.0197(16) -0.0077(15)
F29 0.067(2) 0.0466(18) 0.0348(16) -0.0215(14) 0.0128(15) -0.0076(17)
F33 0.073(2) 0.057(2) 0.0312(16) 0.0196(15) 0.0087(16) 0.0075(19)
F34 0.083(3) 0.0329(16) 0.0446(19) 0.0187(15) 0.0209(18) 0.0043(18)
F35 0.083(3) 0.0156(14) 0.066(2) 0.0026(14) 0.034(2) 0.0000(15)
F39 0.078(2) 0.0454(18) 0.0303(15) -0.0173(14) 0.0220(15) -0.0138(18)
F40 0.0535(10) 0.0537(10) 0.0513(10) -0.0028(8) 0.0235(7) 0.0031(8)
F41 0.0603(14) 0.055(3) 0.0738(17) 0.0027(13) 0.0536(13) 0.0051(13)
F42 0.0590(16) 0.0556(19) 0.0381(14) 0.0168(14) 0.0351(13) 0.0004(16)
F43 0.0643(17) 0.0340(15) 0.0583(18) 0.0141(14) 0.0349(15) -0.0056(15)
F44 0.0432(14) 0.0513(19) 0.080(2) 0.0056(17) 0.0357(15) -0.0162(15)
F45 0.074(2) 0.039(2) 0.052(2) -0.0253(16) 0.0317(17) -0.0416(18)
F46 0.0321(17) 0.064(2) 0.081(3) -0.014(2) 0.0035(17) -0.0206(17)
F47 0.053(2) 0.056(2) 0.0416(19) -0.0180(17) -0.0041(17) -0.0165(18)
F48 0.059(2) 0.069(2) 0.0309(16) -0.0056(15) -0.0084(15) -0.0033(18)
F49 0.0353(15) 0.070(3) 0.058(2) 0.0029(16) -0.0075(15) 0.0043(14)
F50 0.065(3) 0.059(2) 0.058(2) 0.0314(19) 0.005(2) 0.024(2)
F51 0.0380(18) 0.050(2) 0.085(3) 0.016(2) 0.0162(17) 0.0244(16)
F52 0.146(6) 0.043(3) 0.130(6) 0.002(3) 0.056(5) 0.048(4)
F53 0.072(2) 0.0274(14) 0.064(2) -0.0031(14) 0.0334(17) 0.0144(15)
F54 0.0556(16) 0.0512(19) 0.073(2) 0.0025(17) 0.0417(15) 0.0210(16)
C1 0.0238(19) 0.033(2) 0.036(2) 0.004(2) 0.0172(17) 0.0060(19)
C2 0.030(2) 0.048(3) 0.032(2) 0.002(2) 0.0229(17) 0.001(2)
C3 0.0351(16) 0.024(3) 0.0395(19) -0.0003(16) 0.0236(14) -0.0041(17)
C4 0.029(2) 0.028(2) 0.044(3) -0.005(2) 0.016(2) -0.015(2)
C5 0.035(2) 0.044(3) 0.031(2) -0.009(2) 0.0157(19) -0.017(2)
C6 0.0233(16) 0.042(3) 0.043(2) 0.005(2) 0.0063(15) 0.008(2)
C7 0.029(2) 0.031(2) 0.034(2) 0.0015(19) -0.0005(19) 0.0028(19)
C8 0.0269(19) 0.025(2) 0.023(2) 0.0094(17) 0.0096(17) 0.0032(17)
C9 0.0283(19) 0.028(2) 0.0258(19) -0.0008(18) 0.0180(15) 0.0096(18)
C10 0.032(2) 0.026(2) 0.026(2) -0.0007(18) 0.0159(17) 0.0050(19)
C11 0.041(2) 0.023(2) 0.039(2) -0.0040(18) 0.0194(19) 0.0054(19)
C12 0.038(2) 0.035(2) 0.036(2) -0.0039(19) 0.0259(18) 0.005(2)
C13 0.037(2) 0.035(3) 0.027(2) -0.005(2) 0.0202(19) -0.002(2)
C14 0.0353(16) 0.020(3) 0.0288(16) -0.0011(18) 0.0173(13) -0.0052(18)
C15 0.043(3) 0.026(2) 0.029(3) 0.001(2) 0.017(2) -0.005(2)
C16 0.053(3) 0.035(3) 0.033(2) 0.008(2) 0.020(2) -0.007(2)
C17 0.043(2) 0.023(2) 0.046(3) 0.001(2) 0.023(2) -0.010(2)
C18 0.033(2) 0.033(3) 0.037(3) -0.009(2) 0.015(2) -0.013(2)
C19 0.034(2) 0.0182(19) 0.030(2) -0.0031(18) 0.0162(18) -0.0100(18)
C20 0.046(3) 0.021(2) 0.020(2) -0.0028(17) 0.013(2) 0.002(2)
C21 0.039(2) 0.037(2) 0.026(2) -0.0021(19) 0.0078(19) 0.000(2)
C22 0.054(2) 0.091(4) 0.0247(17) -0.024(5) 0.0186(16) -0.017(6)
C23 0.0462(11) 0.0441(11) 0.0429(11) 0.0018(8) 0.0189(7) 0.0011(8)
C24 0.0145(17) 0.0197(19) 0.031(2) 0.0032(17) 0.0080(15) -0.0033(16)
C25 0.034(2) 0.032(2) 0.034(2) 0.009(2) 0.0173(19) 0.010(2)
C26 0.033(2) 0.024(2) 0.027(2) 0.0099(18) 0.0145(18) -0.0068(18)
C27 0.038(2) 0.027(2) 0.043(3) -0.003(2) 0.025(2) -0.005(2)
C28 0.047(3) 0.019(2) 0.039(3) -0.006(2) 0.011(2) -0.001(2)
C29 0.037(3) 0.030(2) 0.035(3) -0.008(2) 0.005(2) 0.000(2)
C30 0.033(2) 0.032(2) 0.023(2) -0.0024(19) 0.004(2) 0.004(2)
C31 0.041(2) 0.020(4) 0.0220(17) -0.0008(15) 0.0049(15) -0.0017(16)
C32 0.033(2) 0.029(2) 0.020(2) 0.0036(19) 0.0087(19) 0.002(2)
C33 0.047(3) 0.035(3) 0.018(2) 0.0113(19) 0.004(2) 0.005(3)
C34 0.056(3) 0.028(2) 0.030(2) 0.016(2) 0.020(2) 0.008(2)
C35 0.046(3) 0.018(2) 0.038(3) 0.0011(19) 0.020(2) 0.003(2)
C36 0.048(3) 0.0132(19) 0.025(2) -0.0065(17) 0.015(2) -0.0004(19)
C37 0.039(3) 0.028(2) 0.036(2) -0.012(2) 0.020(2) 0.003(2)
C38 0.023(2) 0.026(2) 0.026(2) -0.0009(18) 0.0064(17) 0.0056(19)
C39 0.0503(11) 0.0494(12) 0.0479(12) -0.0008(8) 0.0194(8) -0.0018(8)
C40 0.056(2) 0.053(3) 0.065(3) 0.012(3) 0.053(2) 0.034(3)
C41 0.0421(18) 0.114(5) 0.047(2) -0.023(5) 0.0357(16) 0.000(5)
C42 0.186(9) 0.034(3) 0.027(3) 0.002(3) 0.057(4) -0.012(5)
C43 0.041(2) 0.030(2) 0.045(2) 0.009(2) 0.0284(19) 0.002(2)
C44 0.032(2) 0.032(2) 0.065(3) 0.003(2) 0.030(2) -0.003(2)
C45 0.030(2) 0.032(3) 0.065(4) -0.007(3) 0.021(2) -0.015(2)
C46 0.029(2) 0.036(3) 0.037(3) -0.008(2) 0.001(2) -0.018(2)
C47 0.043(3) 0.042(3) 0.031(3) -0.014(2) 0.008(2) -0.016(2)
C48 0.041(3) 0.048(3) 0.029(3) -0.003(2) -0.010(2) -0.006(2)
C49 0.028(2) 0.052(3) 0.042(3) 0.003(2) 0.001(2) 0.003(2)
C50 0.029(2) 0.046(3) 0.037(3) 0.014(2) 0.000(2) 0.010(2)
C51 0.037(3) 0.038(3) 0.031(3) 0.007(2) 0.007(2) 0.009(2)
C52 0.059(3) 0.018(2) 0.042(3) 0.002(2) 0.016(3) 0.008(2)
C53 0.044(3) 0.023(2) 0.057(3) -0.007(2) 0.022(2) 0.007(2)
C54 0.042(2) 0.033(2) 0.054(3) 0.001(2) 0.028(2) 0.012(2)
C55 0.027(2) 0.040(3) 0.055(3) -0.008(3) 0.023(2) 0.000(2)
C56 0.0321(16) 0.033(4) 0.050(2) 0.001(2) 0.0248(16) 0.005(2)
C57 0.025(2) 0.042(3) 0.049(3) 0.007(3) 0.020(2) 0.001(2)
C58 0.026(2) 0.050(4) 0.047(3) -0.002(3) 0.014(2) 0.002(3)
C59 0.0245(15) 0.047(2) 0.043(2) 0.008(4) 0.0060(15) 0.001(4)
C60 0.029(2) 0.028(3) 0.060(3) 0.009(2) 0.022(2) 0.018(2)
F1A 0.089(3) 0.0588(19) 0.096(3) -0.0484(19) -0.004(2) 0.011(2)
F2A 0.106(3) 0.087(3) 0.075(2) -0.020(2) 0.035(2) 0.031(2)
F3A 0.0927(19) 0.074(2) 0.092(2) -0.0072(19) 0.0674(17) 0.010(2)
F4A 0.0442(15) 0.101(3) 0.146(4) -0.053(3) 0.024(2) 0.0339(18)
F5A 0.066(2) 0.0417(16) 0.162(4) -0.028(2) -0.020(2) 0.0362(16)
F6A 0.091(3) 0.0454(16) 0.156(4) -0.055(2) -0.020(3) 0.0313(18)
F7A 0.100(3) 0.0220(13) 0.152(4) -0.016(2) -0.032(3) -0.0053(17)
F11A 0.0688(19) 0.0675(19) 0.0558(18) -0.0297(15) -0.0056(15) 0.0042(17)
F12A 0.077(2) 0.086(2) 0.067(2) -0.0204(19) 0.0265(17) 0.009(2)
F16A 0.0334(13) 0.068(2) 0.096(2) -0.0179(18) 0.0205(14) -0.0021(14)
F17A 0.0317(13) 0.0602(18) 0.114(3) -0.0197(19) -0.0056(16) 0.0190(14)
F27A 0.0403(14) 0.0514(16) 0.0619(19) -0.0023(15) -0.0089(14) -0.0011(13)
F28A 0.067(2) 0.0580(19) 0.0507(18) 0.0013(15) -0.0013(15) 0.0038(17)
F29A 0.0617(16) 0.0442(15) 0.0480(15) 0.0101(13) 0.0182(13) -0.0021(13)
F33A 0.0402(13) 0.0323(13) 0.0720(18) -0.0091(12) 0.0156(13) -0.0171(11)
F34A 0.0299(13) 0.0529(16) 0.079(2) -0.0095(16) 0.0029(13) -0.0143(12)
F47A 0.0523(16) 0.0239(14) 0.0526(18) 0.0082(13) -0.0092(14) 0.0073(13)
F48A 0.0620(15) 0.0224(11) 0.0586(16) 0.0048(11) 0.0184(13) -0.0075(11)
C1A 0.059(3) 0.034(2) 0.092(4) -0.027(3) -0.013(3) 0.017(2)
C2A 0.071(3) 0.071(4) 0.061(3) -0.027(3) 0.018(3) 0.023(3)
C3A 0.048(3) 0.060(4) 0.120(6) -0.031(4) 0.025(3) 0.022(3)
C4A 0.042(2) 0.051(3) 0.105(5) -0.030(3) 0.015(3) 0.025(2)
C5A 0.042(3) 0.033(2) 0.104(5) -0.026(3) -0.005(3) 0.015(2)
C6A 0.058(3) 0.026(2) 0.103(5) -0.027(3) -0.015(3) 0.012(2)
C7A 0.073(4) 0.0151(18) 0.122(5) -0.010(3) -0.035(4) -0.001(2)
C8A 0.062(3) 0.016(2) 0.075(4) -0.008(2) -0.018(3) 0.002(2)
C9A 0.041(3) 0.0168(18) 0.078(4) -0.013(2) -0.005(2) 0.0011(17)
C10A 0.038(2) 0.0224(19) 0.060(3) -0.0099(19) -0.004(2) 0.0044(19)
C11A 0.053(3) 0.047(3) 0.049(3) -0.016(2) -0.001(2) 0.005(2)
C12A 0.058(3) 0.052(3) 0.058(3) -0.020(2) 0.016(2) 0.008(2)
C13A 0.048(2) 0.0288(19) 0.054(3) -0.0046(19) 0.019(2) 0.0000(19)
C14A 0.034(2) 0.042(3) 0.072(4) -0.004(3) 0.015(2) 0.007(2)
C15A 0.0189(18) 0.046(3) 0.060(3) 0.000(2) 0.000(2) 0.005(2)
C16A 0.029(2) 0.046(2) 0.071(3) -0.015(2) 0.007(2) -0.0035(19)
C17A 0.030(2) 0.046(3) 0.090(4) -0.015(3) 0.002(2) 0.015(2)
C18A 0.039(2) 0.0222(19) 0.086(4) -0.004(2) -0.001(2) 0.0186(18)
C19A 0.050(3) 0.0110(17) 0.089(4) 0.000(2) -0.013(3) 0.0051(19)
C26A 0.032(2) 0.024(2) 0.071(3) -0.013(2) 0.003(2) -0.0041(18)
C27A 0.029(2) 0.0288(19) 0.047(3) -0.0050(18) 0.0005(19) 0.0055(17)
C28A 0.044(2) 0.042(2) 0.040(3) -0.009(2) -0.003(2) 0.003(2)
C29A 0.046(2) 0.0232(18) 0.046(2) -0.0023(18) 0.0162(19) -0.0019(17)
C30A 0.043(2) 0.033(2) 0.042(2) 0.0023(18) 0.0167(18) -0.0001(19)
C31A 0.0368(18) 0.0200(18) 0.058(3) -0.0016(17) 0.0234(18) -0.0104(16)
C32A 0.0356(19) 0.0298(19) 0.044(2) -0.0170(18) 0.0127(18) -0.0142(18)
C33A 0.0260(17) 0.0221(17) 0.046(2) -0.0004(16) 0.0034(16) -0.0009(16)
C34A 0.0274(19) 0.029(2) 0.058(3) -0.008(2) 0.0004(19) -0.0088(17)
C47A 0.0335(18) 0.0137(16) 0.042(2) 0.0109(15) 0.0045(17) 0.0054(15)
C48A 0.041(2) 0.0173(15) 0.044(2) 0.0048(15) 0.0126(18) -0.0006(15)
F1B 0.050(3) 0.058(3) 0.101(4) 0.001(3) 0.024(3) 0.025(3)
F2B 0.058(3) 0.080(4) 0.082(4) -0.025(3) 0.040(3) -0.020(3)
F3B 0.060(3) 0.103(5) 0.085(4) -0.038(4) 0.014(3) 0.025(4)
F4B 0.064(3) 0.065(4) 0.061(3) -0.008(3) 0.037(2) 0.005(3)
F5B 0.076(3) 0.046(3) 0.066(3) -0.025(3) 0.023(3) -0.010(3)
F6B 0.076(4) 0.042(3) 0.120(5) -0.030(3) 0.017(4) 0.016(3)
F7B 0.081(4) 0.020(2) 0.109(5) 0.012(2) 0.018(3) 0.020(2)
F11B 0.032(2) 0.067(3) 0.073(3) -0.006(3) 0.004(2) 0.002(2)
F12B 0.037(2) 0.077(3) 0.069(3) -0.010(3) 0.023(2) -0.016(2)
F16B 0.069(3) 0.078(4) 0.037(2) 0.004(2) 0.019(2) -0.013(3)
F17B 0.060(3) 0.061(3) 0.050(3) -0.022(2) 0.011(2) -0.008(3)
F27B 0.048(3) 0.064(3) 0.038(3) 0.000(2) -0.005(2) -0.001(3)
F28B 0.051(3) 0.073(4) 0.067(4) -0.017(3) 0.010(3) -0.033(3)
F29B 0.046(2) 0.046(3) 0.085(4) -0.014(3) 0.020(3) -0.024(2)
F33B 0.089(4) 0.041(3) 0.061(3) 0.012(2) 0.025(3) -0.006(3)
F34B 0.068(4) 0.068(4) 0.043(3) 0.023(3) 0.009(2) 0.014(3)
F47B 0.186(11) 0.037(4) 0.164(10) -0.044(5) 0.030(8) -0.047(5)
F48B 0.086(3) 0.0215(19) 0.080(4) 0.002(2) 0.022(3) -0.014(2)
C1B 0.037(4) 0.032(4) 0.061(5) -0.010(4) 0.008(4) 0.011(3)
C2B 0.026(3) 0.072(6) 0.058(5) -0.017(5) 0.015(3) -0.023(4)
C3B 0.052(4) 0.048(5) 0.060(5) -0.009(4) 0.043(3) 0.005(4)
C4B 0.037(4) 0.063(6) 0.068(5) -0.021(5) 0.030(4) 0.003(4)
C5B 0.044(4) 0.030(3) 0.053(4) -0.017(3) 0.016(3) 0.005(3)
C6B 0.041(4) 0.033(4) 0.075(6) -0.017(4) 0.000(4) 0.019(3)
C7B 0.062(5) 0.026(3) 0.085(7) -0.012(4) 0.006(5) 0.020(4)
C8B 0.040(4) 0.030(4) 0.040(4) 0.017(3) 0.009(3) 0.004(3)
C9B 0.034(3) 0.003(2) 0.056(4) -0.004(2) 0.011(3) 0.001(2)
C10B 0.025(3) 0.013(3) 0.078(6) 0.000(3) 0.015(3) 0.009(2)
C11B 0.031(3) 0.042(4) 0.058(5) -0.007(4) 0.009(3) 0.002(3)
C12B 0.030(3) 0.044(4) 0.066(5) -0.003(4) 0.008(3) -0.001(3)
C13B 0.067(5) 0.074(8) 0.097(7) 0.010(6) 0.067(5) -0.005(6)
C14B 0.061(5) 0.023(3) 0.047(4) -0.001(3) 0.028(4) 0.010(4)
C15B 0.049(5) 0.021(3) 0.045(5) 0.005(3) 0.005(4) -0.012(3)
C16B 0.052(4) 0.049(4) 0.040(4) -0.003(3) 0.013(3) -0.007(4)
C17B 0.047(4) 0.048(4) 0.044(4) -0.015(3) 0.013(3) -0.016(4)
C18B 0.024(3) 0.028(3) 0.065(5) -0.017(3) 0.007(3) 0.003(3)
C19B 0.039(4) 0.009(3) 0.060(5) -0.010(3) -0.001(4) 0.004(3)
C26B 0.030(3) 0.021(3) 0.032(3) -0.001(3) 0.005(3) -0.006(3)
C27B 0.033(4) 0.050(4) 0.047(4) 0.009(4) 0.012(3) -0.012(3)
C28B 0.032(4) 0.040(4) 0.057(5) -0.003(4) -0.002(4) -0.002(3)
C29B 0.029(3) 0.028(3) 0.055(5) -0.009(3) -0.004(3) -0.005(3)
C30B 0.047(5) 0.077(7) 0.075(7) 0.028(6) 0.008(5) -0.028(5)
C31B 0.047(4) 0.027(4) 0.100(8) -0.015(4) 0.034(5) -0.021(3)
C32B 0.056(4) 0.037(4) 0.051(4) 0.013(3) 0.034(3) 0.012(4)
C33B 0.070(5) 0.021(3) 0.044(4) 0.005(3) 0.014(4) -0.001(3)
C34B 0.064(5) 0.045(4) 0.063(6) 0.024(4) 0.021(4) 0.018(5)
C47B 0.077(6) 0.038(5) 0.075(6) -0.003(5) 0.026(5) -0.031(5)
C48B 0.060(5) 0.019(3) 0.068(5) 0.000(3) 0.017(4) -0.008(3)

loop_
_atom_type_symbol
_atom_type_description
_atom_type_scat_dispersion_real
_atom_type_scat_dispersion_imag
_atom_type_scat_source
C C 0.0033 0.0016 'International Tables Vol C Tables 4.2.6.8 and 6.1.1.4'
F F 0.0171 0.0103 'International Tables Vol C Tables 4.2.6.8 and 6.1.1.4'
H H 0 0 'International Tables Vol C Tables 4.2.6.8 and 6.1.1.4'

loop_
_geom_angle_atom_site_label_1
_geom_angle_atom_site_label_2
_geom_angle_atom_site_label_3
_geom_angle
_geom_angle_site_symmetry_1
_geom_angle_site_symmetry_3
F1 C1 C9 105.31(15) . .
F1 C1 C2 108.40(18) . .
C9 C1 C2 108.53(10) . .
F1 C1 C6 107.53(14) . .
C9 C1 C6 102.20(10) . .
C2 C1 C6 123.43(10) . .
F2 C2 C1 103.97(17) . .
F2 C2 C3 107.91(18) . .
C1 C2 C3 115.32(10) . .
F2 C2 C12 108.01(13) . .
C1 C2 C12 116.04(12) . .
C3 C2 C12 105.20(8) . .
F3 C3 C14 107.46(17) . .
F3 C3 C4 107.41(14) . .
C14 C3 C4 111.39(12) . .
F3 C3 C2 106.27(15) . .
C14 C3 C2 102.08(10) . .
C4 C3 C2 121.43(10) . .
F4 C4 C3 106.22(19) . .
F4 C4 C5 109.67(17) . .
C3 C4 C5 117.50(11) . .
F4 C4 C17 107.34(15) . .
C3 C4 C17 112.35(9) . .
C5 C4 C17 103.40(9) . .
F5 C5 C19 109.94(15) . .
F5 C5 C6 105.76(14) . .
C19 C5 C6 110.95(12) . .
F5 C5 C4 105.45(18) . .
C19 C5 C4 104.28(10) . .
C6 C5 C4 120.15(10) . .
F6 C6 C5 108.2(2) . .
F6 C6 C1 105.98(19) . .
C5 C6 C1 115.98(9) . .
F6 C6 C7 108.04(16) . .
C5 C6 C7 113.51(10) . .
C1 C6 C7 104.62(9) . .
F7 C7 C8 111.51(15) . .
F7 C7 C21 109.96(16) . .
C8 C7 C21 106.24(11) . .
F7 C7 C6 106.93(15) . .
C8 C7 C6 99.80(10) . .
C21 C7 C6 121.91(10) . .
C24 C8 C9 122.18(11) . .
C24 C8 C7 123.47(12) . .
C9 C8 C7 114.24(11) . .
C10 C9 C8 117.40(12) . .
C10 C9 C1 129.04(12) . .
C8 C9 C1 113.26(10) . .
C9 C10 C26 121.48(12) . .
C9 C10 C11 124.36(12) . .
C26 C10 C11 114.16(11) . .
F11 C11 C10 112.13(19) . .
F11 C11 C12 109.46(17) . .
C10 C11 C12 105.95(15) . .
F11 C11 C28 107.35(17) . .
C10 C11 C28 99.84(9) . .
C12 C11 C28 121.76(10) . .
F12 C12 C13 111.9(3) . .
F12 C12 C11 110.29(18) . .
C13 C12 C11 107.14(18) . .
F12 C12 C2 107.12(18) . .
C13 C12 C2 99.31(12) . .
C11 C12 C2 120.58(14) . .
C30 C13 C14 121.04(10) . .
C30 C13 C12 123.34(11) . .
C14 C13 C12 115.06(10) . .
C15 C14 C13 118.91(10) . .
C15 C14 C3 128.03(11) . .
C13 C14 C3 112.86(9) . .
C14 C15 C32 120.67(10) . .
C14 C15 C16 124.63(11) . .
C32 C15 C16 114.40(9) . .
F16 C16 C15 111.9(3) . .
F16 C16 C17 108.77(12) . .
C15 C16 C17 105.52(18) . .
F16 C16 C34 107.17(13) . .
C15 C16 C34 100.76(11) . .
C17 C16 C34 122.47(11) . .
F17 C17 C18 109.30(19) . .
F17 C17 C16 109.34(15) . .
C18 C17 C16 106.02(11) . .
F17 C17 C4 107.16(12) . .
C18 C17 C4 100.42(10) . .
C16 C17 C4 123.71(10) . .
C36 C18 C19 117.21(12) . .
C36 C18 C17 125.99(12) . .
C19 C18 C17 115.72(11) . .
C20 C19 C18 122.29(12) . .
C20 C19 C5 126.87(12) . .
C18 C19 C5 110.85(11) . .
C19 C20 C38 119.33(12) . .
C19 C20 C21 125.28(12) . .
C38 C20 C21 114.72(11) . .
F21 C21 C20 109.51(16) . .
F21 C21 C7 108.95(14) . .
C20 C21 C7 106.23(12) . .
F21 C21 C22 110.64(16) . .
C20 C21 C22 102.69(9) . .
C7 C21 C22 118.33(11) . .
F22 C22 C23 111.73(16) . .
F22 C22 C39 100.25(15) . .
C23 C22 C39 119.96(10) . .
F22 C22 C21 105.07(17) . .
C23 C22 C21 119.73(10) . .
C39 C22 C21 97.28(8) . .
F23 C23 C24 109.45(17) . .
F23 C23 C22 130.18(14) . .
C24 C23 C22 104.65(11) . .
F23 C23 C42 83.56(15) . .
C24 C23 C42 107.58(10) . .
C22 C23 C42 119.14(10) . .
C8 C24 C25 119.26(12) . .
C8 C24 C23 132.15(12) . .
C25 C24 C23 108.56(10) . .
C26 C25 C24 119.63(12) . .
C26 C25 C43 126.48(11) . .
C24 C25 C43 113.45(11) . .
C25 C26 C10 119.91(12) . .
C25 C26 C27 126.24(11) . .
C10 C26 C27 112.99(11) . .
F27 C27 C26 106.07(17) . .
F27 C27 C45 108.58(18) . .
C26 C27 C45 111.98(11) . .
F27 C27 C28 105.76(19) . .
C26 C27 C28 102.93(9) . .
C45 C27 C28 120.49(9) . .
F28 C28 C29 106.62(13) . .
F28 C28 C27 108.14(18) . .
C29 C28 C27 117.57(11) . .
F28 C28 C11 106.67(18) . .
C29 C28 C11 112.97(10) . .
C27 C28 C11 104.34(9) . .
F29 C29 C30 108.1(3) . .
F29 C29 C28 107.94(14) . .
C30 C29 C28 111.22(15) . .
F29 C29 C47 105.18(16) . .
C30 C29 C47 102.78(11) . .
C28 C29 C47 120.90(11) . .
C13 C30 C31 119.31(10) . .
C13 C30 C29 127.96(10) . .
C31 C30 C29 112.61(9) . .
C32 C31 C30 120.25(10) . .
C32 C31 C48 124.10(10) . .
C30 C31 C48 115.13(9) . .
C31 C32 C15 119.71(10) . .
C31 C32 C33 127.87(10) . .
C15 C32 C33 112.27(9) . .
F33 C33 C32 107.8(3) . .
F33 C33 C50 107.90(19) . .
C32 C33 C50 110.70(16) . .
F33 C33 C34 106.30(16) . .
C32 C33 C34 103.63(11) . .
C50 C33 C34 119.90(11) . .
F34 C34 C35 106.41(17) . .
F34 C34 C33 108.36(15) . .
C35 C34 C33 117.09(11) . .
F34 C34 C16 107.9(2) . .
C35 C34 C16 113.27(9) . .
C33 C34 C16 103.48(8) . .
F35 C35 C34 107.5(2) . .
C36 C35 C34 110.81(11) . .
F35 C35 C52 105.4(2) . .
C36 C35 C52 102.77(10) . .
C34 C35 C52 120.96(9) . .
C18 C36 C37 121.08(12) . .
C18 C36 C35 126.24(12) . .
C37 C36 C35 112.67(10) . .
C38 C37 C36 120.59(12) . .
C38 C37 C53 124.55(12) . .
C36 C37 C53 114.57(11) . .
C37 C38 C20 119.06(13) . .
C37 C38 C39 133.62(12) . .
C20 C38 C39 107.26(11) . .
F39 C39 C38 110.05(17) . .
F39 C39 C40 129.38(18) . .
C38 C39 C40 102.16(11) . .
F39 C39 C22 87.10(14) . .
C38 C39 C22 107.86(12) . .
C40 C39 C22 119.00(11) . .
F40 C40 C39 111.78(12) . .
F40 C40 C41 100.42(17) . .
C39 C40 C41 118.68(11) . .
F40 C40 C54 103.58(14) . .
C39 C40 C54 121.33(11) . .
C41 C40 C54 98.00(8) . .
F41 C41 C56 107.0(2) . .
F41 C41 C42 100.93(13) . .
C56 C41 C42 106.20(12) . .
F41 C41 C40 114.55(15) . .
C56 C41 C40 106.74(11) . .
C42 C41 C40 120.54(10) . .
F42 C42 C41 111.35(15) . .
F42 C42 C23 101.89(13) . .
C41 C42 C23 118.00(10) . .
F42 C42 C43 106.86(15) . .
C41 C42 C43 119.18(10) . .
C23 C42 C43 97.39(9) . .
F43 C43 C25 109.19(19) . .
F43 C43 C44 108.55(15) . .
C25 C43 C44 105.34(10) . .
F43 C43 C42 110.08(13) . .
C25 C43 C42 103.82(11) . .
C44 C43 C42 119.34(10) . .
F44 C44 C57 111.1(3) . .
F44 C44 C43 109.68(13) . .
C57 C44 C43 105.15(15) . .
F44 C44 C45 107.17(17) . .
C57 C44 C45 99.79(11) . .
C43 C44 C45 123.30(11) . .
F45 C45 C27 99.31(15) . .
F45 C45 C46 113.39(16) . .
C27 C45 C46 116.86(11) . .
F45 C45 C44 108.0(2) . .
C27 C45 C44 112.87(10) . .
C46 C45 C44 106.19(8) . .
F46 C46 C58 107.9(3) . .
F46 C46 C47 108.3(2) . .
C58 C46 C47 111.90(16) . .
F46 C46 C45 106.38(19) . .
C58 C46 C45 99.64(10) . .
C47 C46 C45 121.86(11) . .
F47 C47 C46 105.60(18) . .
F47 C47 C29 108.33(16) . .
C46 C47 C29 116.29(11) . .
F47 C47 C48 108.85(15) . .
C46 C47 C48 112.66(10) . .
C29 C47 C48 104.92(9) . .
F48 C48 C31 110.7(2) . .
F48 C48 C49 110.45(19) . .
C31 C48 C49 106.96(13) . .
F48 C48 C47 105.69(18) . .
C31 C48 C47 99.83(10) . .
C49 C48 C47 122.58(10) . .
F49 C49 C59 111.3(2) . .
F49 C49 C48 108.86(17) . .
C59 C49 C48 105.62(13) . .
F49 C49 C50 107.69(17) . .
C59 C49 C50 101.12(10) . .
C48 C49 C50 121.85(11) . .
F50 C50 C33 105.62(16) . .
F50 C50 C51 108.5(2) . .
C33 C50 C51 117.89(11) . .
F50 C50 C49 106.66(16) . .
C33 C50 C49 113.57(11) . .
C51 C50 C49 104.12(9) . .
F51 C51 C60 107.4(3) . .
F51 C51 C52 106.56(15) . .
C60 C51 C52 114.61(16) . .
F51 C51 C50 104.8(2) . .
C60 C51 C50 102.38(12) . .
C52 C51 C50 120.18(11) . .
F52 C52 C51 100.87(18) . .
F52 C52 C35 112.9(3) . .
C51 C52 C35 116.30(11) . .
F52 C52 C53 111.7(4) . .
C51 C52 C53 111.01(10) . .
C35 C52 C53 104.27(9) . .
F53 C53 C37 110.69(18) . .
F53 C53 C54 109.15(15) . .
C37 C53 C54 104.79(11) . .
F53 C53 C52 106.86(15) . .
C37 C53 C52 100.31(10) . .
C54 C53 C52 124.35(10) . .
F54 C54 C55 109.3(3) . .
F54 C54 C53 108.74(16) . .
C55 C54 C53 104.93(16) . .
F54 C54 C40 110.47(15) . .
C55 C54 C40 103.74(11) . .
C53 C54 C40 119.08(11) . .
C60 C55 C56 118.85(11) . .
C60 C55 C54 127.79(12) . .
C56 C55 C54 112.78(9) . .
C57 C56 C55 120.15(10) . .
C57 C56 C41 130.04(10) . .
C55 C56 C41 109.74(9) . .
C56 C57 C58 120.63(11) . .
C56 C57 C44 126.21(10) . .
C58 C57 C44 112.77(10) . .
C59 C58 C57 119.34(11) . .
C59 C58 C46 124.79(12) . .
C57 C58 C46 115.86(10) . .
C58 C59 C60 119.61(11) . .
C58 C59 C49 126.91(12) . .
C60 C59 C49 112.89(10) . .
C55 C60 C59 121.21(11) . .
C55 C60 C51 124.14(12) . .
C59 C60 C51 114.25(11) . .
F1A C1A C9A 108.9(2) . .
F1A C1A C2A 104.42(18) . .
C9A C1A C2A 111.61(10) . .
F1A C1A C6A 106.18(13) . .
C9A C1A C6A 102.49(10) . .
C2A C1A C6A 122.72(9) . .
F2A C2A C1A 111.37(19) . .
F2A C2A C3A 106.51(13) . .
C1A C2A C3A 115.06(11) . .
F2A C2A C12A 107.14(18) . .
C1A C2A C12A 113.32(11) . .
C3A C2A C12A 102.72(8) . .
F3A C3A C14A 109.5(2) . .
F3A C3A C4A 121.32(15) . .
C14A C3A C4A 105.33(11) . .
F3A C3A C2A 94.58(12) . .
C14A C3A C2A 102.24(10) . .
C4A C3A C2A 122.12(11) . .
F4A C4A C3A 104.41(19) . .
F4A C4A C5A 105.04(19) . .
C3A C4A C5A 117.64(10) . .
F4A C4A C17A 106.25(16) . .
C3A C4A C17A 118.36(10) . .
C5A C4A C17A 103.92(9) . .
F5A C5A C19A 105.2(2) . .
F5A C5A C6A 107.47(15) . .
C19A C5A C6A 110.14(11) . .
F5A C5A C4A 108.72(17) . .
C19A C5A C4A 103.02(10) . .
C6A C5A C4A 121.23(10) . .
F6A C6A C5A 105.18(14) . .
F6A C6A C1A 108.14(17) . .
C5A C6A C1A 115.76(11) . .
F6A C6A C7A 109.83(18) . .
C5A C6A C7A 113.89(10) . .
C1A C6A C7A 103.94(8) . .
F7A C7A C8A 108.69(15) . .
F7A C7A C7A 110.6(2) . 2_656
C8A C7A C7A 106.71(9) . 2_656
F7A C7A C6A 106.1(2) . .
C8A C7A C6A 101.27(8) . .
C7A C7A C6A 122.61(11) 2_656 .
C19A C8A C9A 121.02(12) 2_656 .
C19A C8A C7A 123.92(11) 2_656 .
C9A C8A C7A 113.64(9) . .
C10A C9A C8A 118.94(12) . .
C10A C9A C1A 127.88(12) . .
C8A C9A C1A 113.16(10) . .
C9A C10A C26A 120.86(13) . .
C9A C10A C11A 123.20(12) . .
C26A C10A C11A 115.68(10) . .
F11A C11A C10A 112.3(2) . .
F11A C11A C12A 109.9(2) . .
C10A C11A C12A 107.06(12) . .
F11A C11A C28A 107.26(17) . .
C10A C11A C28A 99.57(11) . .
C12A C11A C28A 120.40(10) . .
F12A C12A C13A 112.3(2) . .
F12A C12A C11A 110.17(19) . .
C13A C12A C11A 105.39(12) . .
F12A C12A C2A 105.59(19) . .
C13A C12A C2A 102.56(10) . .
C11A C12A C2A 120.72(11) . .
C30A C13A C14A 121.49(13) . .
C30A C13A C12A 127.06(11) . .
C14A C13A C12A 111.38(11) . .
C15A C14A C13A 117.86(12) . .
C15A C14A C3A 127.43(12) . .
C13A C14A C3A 114.70(11) . .
C14A C15A C32A 120.82(11) . .
C14A C15A C16A 128.76(12) . .
C32A C15A C16A 110.31(10) . .
F16A C16A C15A 112.18(14) . .
F16A C16A C17A 109.23(16) . .
C15A C16A C17A 102.92(10) . .
F16A C16A C34A 107.53(16) . .
C15A C16A C34A 102.96(10) . .
C17A C16A C34A 121.79(11) . .
F17A C17A C18A 108.78(17) . .
F17A C17A C16A 109.79(15) . .
C18A C17A C16A 107.24(10) . .
F17A C17A C4A 109.62(17) . .
C18A C17A C4A 99.71(9) . .
C16A C17A C4A 120.77(10) . .
C26A C18A C19A 121.37(12) 2_656 .
C26A C18A C17A 122.64(11) 2_656 .
C19A C18A C17A 115.06(11) . .
C8A C19A C18A 118.45(12) 2_656 .
C8A C19A C5A 129.47(12) 2_656 .
C18A C19A C5A 111.94(11) . .
C18A C26A C10A 118.67(11) 2_656 .
C18A C26A C27A 130.41(12) 2_656 .
C10A C26A C27A 110.91(10) . .
F27A C27A C26A 107.63(16) . .
F27A C27A C34A 105.98(14) . 2_656
C26A C27A C34A 108.43(11) . 2_656
F27A C27A C28A 108.53(15) . .
C26A C27A C28A 103.70(9) . .
C34A C27A C28A 121.90(10) 2_656 .
F28A C28A C29A 107.94(15) . .
F28A C28A C27A 105.48(17) . .
C29A C28A C27A 116.34(11) . .
F28A C28A C11A 108.12(17) . .
C29A C28A C11A 114.98(10) . .
C27A C28A C11A 103.35(9) . .
F29A C29A C30A 106.66(15) . .
F29A C29A C28A 106.34(13) . .
C30A C29A C28A 112.25(11) . .
F29A C29A C47A 106.23(14) . .
C30A C29A C47A 103.96(10) . .
C28A C29A C47A 120.56(11) . .
C13A C30A C31A 120.16(12) . .
C13A C30A C29A 125.05(12) . .
C31A C30A C29A 112.92(11) . .
C32A C31A C30A 118.22(11) . .
C32A C31A C48A 128.82(12) . .
C30A C31A C48A 112.94(9) . .
C31A C32A C15A 120.96(11) . .
C31A C32A C33A 122.82(12) . .
C15A C32A C33A 115.75(10) . .
F33A C33A C32A 108.85(17) . .
F33A C33A C47A 106.06(14) . 2_656
C32A C33A C47A 112.83(10) . 2_656
F33A C33A C34A 106.31(11) . .
C32A C33A C34A 102.22(9) . .
C47A C33A C34A 120.08(10) 2_656 .
F34A C34A C27A 107.17(17) . 2_656
F34A C34A C33A 108.18(14) . .
C27A C34A C33A 116.51(10) 2_656 .
F34A C34A C16A 107.35(17) . .
C27A C34A C16A 114.50(10) 2_656 .
C33A C34A C16A 102.68(8) . .
F47A C47A C33A 103.84(17) . 2_656
F47A C47A C29A 110.42(16) . .
C33A C47A C29A 117.79(11) 2_656 .
F47A C47A C48A 107.89(13) . .
C33A C47A C48A 113.97(9) 2_656 .
C29A C47A C48A 102.75(7) . .
F48A C48A C31A 113.06(15) . .
F48A C48A C48A 109.49(12) . 2_656
C31A C48A C48A 104.67(9) . 2_656
F48A C48A C47A 107.32(12) . .
C31A C48A C47A 101.15(8) . .
C48A C48A C47A 121.01(12) 2_656 .
C3B F3B C2B 55.96(13) . .
F1B C1B C9B 109.2(3) . .
F1B C1B C2B 105.1(2) . .
C9B C1B C2B 111.63(12) . .
F1B C1B C6B 106.27(16) . .
C9B C1B C6B 101.28(10) . .
C2B C1B C6B 122.82(10) . .
F2B C2B C1B 108.0(2) . .
F2B C2B C3B 112.7(2) . .
C1B C2B C3B 115.18(12) . .
F2B C2B C12B 109.1(2) . .
C1B C2B C12B 113.90(12) . .
C3B C2B C12B 97.73(9) . .
F2B C2B F3B 71.3(3) . .
C1B C2B F3B 150.3(2) . .
C3B C2B F3B 45.85(8) . .
C12B C2B F3B 93.4(2) . .
F3B C3B C14B 108.7(3) . .
F3B C3B C4B 126.6(3) . .
C14B C3B C4B 111.12(12) . .
F3B C3B C2B 78.2(2) . .
C14B C3B C2B 109.46(12) . .
C4B C3B C2B 118.44(11) . .
F4B C4B C3B 107.22(17) . .
F4B C4B C5B 101.5(2) . .
C3B C4B C5B 120.07(13) . .
F4B C4B C17B 106.38(16) . .
C3B C4B C17B 116.66(10) . .
C5B C4B C17B 103.34(9) . .
F5B C5B C19B 104.6(3) . .
F5B C5B C6B 107.82(18) . .
C19B C5B C6B 110.91(12) . .
F5B C5B C4B 110.6(2) . .
C19B C5B C4B 102.31(12) . .
C6B C5B C4B 119.62(11) . .
F6B C6B C5B 106.9(2) . .
F6B C6B C1B 106.52(15) . .
C5B C6B C1B 115.58(11) . .
F6B C6B C7B 108.9(2) . .
C5B C6B C7B 113.43(11) . .
C1B C6B C7B 105.14(9) . .
F7B C7B C8B 112.7(2) . .
F7B C7B C7B 110.1(2) . 2_656
C8B C7B C7B 103.43(8) . 2_656
F7B C7B C6B 108.1(3) . .
C8B C7B C6B 98.78(10) . .
C7B C7B C6B 123.14(14) 2_656 .
C19B C8B C9B 119.42(12) 2_656 .
C19B C8B C7B 125.98(12) 2_656 .
C9B C8B C7B 114.59(10) . .
C10B C9B C8B 121.41(13) . .
C10B C9B C1B 125.28(12) . .
C8B C9B C1B 113.30(11) . .
C9B C10B C26B 118.15(12) . .
C9B C10B C11B 125.98(13) . .
C26B C10B C11B 115.81(11) . .
F11B C11B C10B 111.4(3) . .
F11B C11B C12B 111.4(3) . .
C10B C11B C12B 105.55(13) . .
F11B C11B C28B 106.8(3) . .
C10B C11B C28B 97.50(11) . .
C12B C11B C28B 123.14(11) . .
F12B C12B C13B 110.2(3) . .
F12B C12B C11B 108.6(3) . .
C13B C12B C11B 104.72(13) . .
F12B C12B C2B 106.6(3) . .
C13B C12B C2B 106.31(11) . .
C11B C12B C2B 120.23(12) . .
C30B C13B C14B 116.51(13) . .
C30B C13B C12B 130.60(13) . .
C14B C13B C12B 112.00(11) . .
C15B C14B C13B 124.44(13) . .
C15B C14B C3B 124.81(12) . .
C13B C14B C3B 110.32(12) . .
C14B C15B C32B 116.82(13) . .
C14B C15B C16B 128.23(13) . .
C32B C15B C16B 112.25(11) . .
F16B C16B C15B 109.67(17) . .
F16B C16B C17B 109.3(2) . .
C15B C16B C17B 107.69(11) . .
F16B C16B C34B 106.24(18) . .
C15B C16B C34B 100.67(10) . .
C17B C16B C34B 122.64(11) . .
F17B C17B C18B 110.8(2) . .
F17B C17B C16B 108.80(18) . .
C18B C17B C16B 105.98(12) . .
F17B C17B C4B 111.7(2) . .
C18B C17B C4B 99.19(10) . .
C16B C17B C4B 119.69(10) . .
C26B C18B C19B 119.34(13) 2_656 .
C26B C18B C17B 125.98(12) 2_656 .
C19B C18B C17B 114.49(10) . .
C8B C19B C18B 120.17(13) 2_656 .
C8B C19B C5B 127.09(12) 2_656 .
C18B C19B C5B 112.08(11) . .
C18B C26B C10B 121.47(12) 2_656 .
C18B C26B C27B 124.92(13) 2_656 .
C10B C26B C27B 113.27(11) . .
F27B C27B C26B 108.3(2) . .
F27B C27B C34B 109.2(2) . 2_656
C26B C27B C34B 112.97(10) . 2_656
F27B C27B C28B 104.25(17) . .
C26B C27B C28B 100.84(11) . .
C34B C27B C28B 120.33(11) 2_656 .
F28B C28B C29B 103.1(2) . .
F28B C28B C27B 108.4(2) . .
C29B C28B C27B 117.59(12) . .
F28B C28B C11B 108.4(2) . .
C29B C28B C11B 112.03(11) . .
C27B C28B C11B 106.85(10) . .
F29B C29B C30B 106.4(2) . .
F29B C29B C28B 110.55(16) . .
C30B C29B C28B 113.62(13) . .
F29B C29B C47B 105.42(17) . .
C30B C29B C47B 97.80(10) . .
C28B C29B C47B 121.53(13) . .
C13B C30B C31B 119.33(13) . .
C13B C30B C29B 120.85(12) . .
C31B C30B C29B 119.74(12) . .
C32B C31B C30B 120.79(13) . .
C32B C31B C48B 125.07(14) . .
C30B C31B C48B 108.95(12) . .
C31B C32B C15B 117.87(12) . .
C31B C32B C33B 124.72(13) . .
C15B C32B C33B 115.53(12) . .
F33B C33B C32B 110.5(2) . .
F33B C33B C47B 108.07(19) . 2_656
C32B C33B C47B 110.01(13) . 2_656
F33B C33B C34B 106.55(17) . .
C32B C33B C34B 99.20(10) . .
C47B C33B C34B 122.08(12) 2_656 .
F34B C34B C27B 105.6(2) . 2_656
F34B C34B C33B 108.34(18) . .
C27B C34B C33B 116.97(12) 2_656 .
F34B C34B C16B 107.6(3) . .
C27B C34B C16B 111.92(11) 2_656 .
C33B C34B C16B 106.05(9) . .
F47B C47B C33B 99.0(3) . 2_656
F47B C47B C29B 111.5(3) . .
C33B C47B C29B 116.28(14) 2_656 .
F47B C47B C48B 110.0(3) . .
C33B C47B C48B 113.49(11) 2_656 .
C29B C47B C48B 106.50(9) . .
F48B C48B C31B 107.8(2) . .
F48B C48B C48B 109.74(14) . 2_656
C31B C48B C48B 108.33(12) . 2_656
F48B C48B C47B 106.4(2) . .
C31B C48B C47B 102.48(11) . .
C48B C48B C47B 121.22(14) 2_656 .
C2D C1D C6D 120 . .
C3D C2D C1D 120 . .
C2D C3D C4D 120 . .
C5D C4D C3D 120 . .
C6D C5D C4D 120 . .
C6D C5D C7D 117.1(6) . .
C4D C5D C7D 122.9(6) . .
C5D C6D C1D 120 . .
C13D C12D C13D 129.0(8) . 2
C13D C12D C14D 115.5(4) . .
C13D C12D C14D 115.5(4) 2 .
C12D C13D C13D 115.5(4) . 6
C2H C1H C6H 120 . .
C1H C2H C3H 120 . .
C4H C3H C2H 120 . .
C5H C4H C3H 120 . .
C5H C4H C7H 124.3 . .
C3H C4H C7H 115.5 . .
C4H C5H C6H 120 . .
C5H C6H C1H 120 . .
C2F C1F C6F 120 . .
C1F C2F C3F 120 . .
C4F C3F C2F 120 . .
C3F C4F C5F 120 . .
C6F C5F C4F 120 . .
C5F C6F C1F 120 . .
C5F C6F C7F 123.1(9) . .
C1F C6F C7F 116.9(9) . .
C14G C12G C13G 105.6(10) . .
C13G C12G C13G 147(2) . 6
C12G C13G C13G 105.7(10) . 2

loop_
_geom_bond_atom_site_label_1
_geom_bond_atom_site_label_2
_geom_bond_distance
_geom_bond_site_symmetry_2
F1 C1 1.3779(10) .
F2 C2 1.3772(10) .
F3 C3 1.3778(10) .
F3 C3 1.4840(14) 6
F4 C4 1.3773(10) .
F5 C5 1.3780(10) .
F6 C6 1.3772(9) .
F7 C7 1.3775(10) .
F11 C11 1.366(3) .
F12 C12 1.363(4) .
F16 C16 1.3772(10) .
F17 C17 1.3773(10) .
F21 C21 1.3776(10) .
F22 C22 1.3780(10) .
F23 C23 1.3801(10) .
F27 C27 1.3777(10) .
F28 C28 1.3774(10) .
F29 C29 1.3776(10) .
F33 C33 1.3779(10) .
F34 C34 1.3773(10) .
F35 C35 1.3776(10) .
F39 C39 1.3803(10) .
F40 C40 1.3778(10) .
F41 C41 1.3784(10) .
F42 C42 1.3780(10) .
F43 C43 1.3776(10) .
F44 C44 1.3775(10) .
F45 C45 1.3775(10) .
F46 C46 1.3779(10) .
F47 C47 1.3773(10) .
F48 C48 1.3776(10) .
F49 C49 1.3775(10) .
F50 C50 1.3774(10) .
F51 C51 1.3779(10) .
F52 C52 1.3775(10) .
F53 C53 1.3776(10) .
F54 C54 1.3779(10) .
C1 C9 1.4891(10) .
C1 C2 1.5583(10) .
C1 C6 1.5910(10) .
C2 C3 1.5910(10) .
C2 C12 1.6647(10) .
C3 C14 1.4892(10) .
C3 C4 1.5583(10) .
C4 C5 1.5912(10) .
C4 C17 1.6648(10) .
C5 C19 1.4892(10) .
C5 C6 1.5584(10) .
C6 C7 1.6650(10) .
C7 C8 1.4864(10) .
C7 C21 1.5471(10) .
C8 C24 1.3656(10) .
C8 C9 1.3786(10) .
C9 C10 1.3656(10) .
C10 C26 1.3786(10) .
C10 C11 1.4862(10) .
C11 C12 1.5468(11) .
C11 C28 1.6650(10) .
C12 C13 1.4860(10) .
C13 C30 1.3657(9) .
C13 C14 1.3786(10) .
C14 C15 1.3657(9) .
C15 C32 1.3787(10) .
C15 C16 1.4861(10) .
C16 C17 1.5466(10) .
C16 C34 1.6649(10) .
C17 C18 1.4862(10) .
C18 C36 1.3657(10) .
C18 C19 1.3786(10) .
C19 C20 1.3657(10) .
C20 C38 1.3787(10) .
C20 C21 1.4864(10) .
C21 C22 1.6657(10) .
C22 C23 1.5589(10) .
C22 C39 1.5913(10) .
C23 C24 1.4895(10) .
C23 C42 1.5912(10) .
C24 C25 1.3787(10) .
C25 C26 1.3657(10) .
C25 C43 1.4864(10) .
C26 C27 1.4891(10) .
C27 C45 1.5586(10) .
C27 C28 1.5912(10) .
C28 C29 1.5585(10) .
C29 C30 1.4893(10) .
C29 C47 1.5912(10) .
C30 C31 1.3785(9) .
C31 C32 1.3658(9) .
C31 C48 1.4862(10) .
C32 C33 1.4893(10) .
C33 C50 1.5587(10) .
C33 C34 1.5911(10) .
C34 C35 1.5585(10) .
C35 C36 1.4891(10) .
C35 C52 1.5913(10) .
C36 C37 1.3785(10) .
C37 C38 1.3656(10) .
C37 C53 1.4864(10) .
C38 C39 1.4894(10) .
C39 C40 1.5590(9) .
C40 C41 1.5916(10) .
C40 C54 1.6656(10) .
C41 C56 1.4895(10) .
C41 C42 1.5589(10) .
C42 C43 1.6656(10) .
C43 C44 1.5471(10) .
C44 C57 1.4864(10) .
C44 C45 1.6650(10) .
C45 C46 1.5911(10) .
C46 C58 1.4891(10) .
C46 C47 1.5585(10) .
C47 C48 1.6651(10) .
C48 C49 1.5470(10) .
C49 C59 1.4861(10) .
C49 C50 1.6652(10) .
C50 C51 1.5913(10) .
C51 C60 1.4892(10) .
C51 C52 1.5586(10) .
C52 C53 1.6651(10) .
C53 C54 1.5473(10) .
C54 C55 1.4865(10) .
C55 C60 1.3658(10) .
C55 C56 1.3787(10) .
C56 C57 1.3658(10) .
C57 C58 1.3786(10) .
C58 C59 1.3657(9) .
C59 C60 1.3787(10) .
F1A C1A 1.3777(10) .
F2A C2A 1.3776(10) .
F3A C3A 1.3780(10) .
F4A C4A 1.3769(10) .
F5A C5A 1.3778(10) .
F6A C6A 1.3774(10) .
F7A C7A 1.3772(10) .
F11A C11A 1.360(3) .
F12A C12A 1.372(5) .
F16A C16A 1.3771(10) .
F17A C17A 1.3776(10) .
F27A C27A 1.3776(10) .
F28A C28A 1.3772(10) .
F29A C29A 1.3776(10) .
F33A C33A 1.3779(10) .
F34A C34A 1.3772(10) .
F47A C47A 1.3772(10) .
F48A C48A 1.3772(10) .
C1A C9A 1.4892(10) .
C1A C2A 1.5584(10) .
C1A C6A 1.5911(10) .
C2A C3A 1.5912(10) .
C2A C12A 1.6651(10) .
C3A C14A 1.4892(10) .
C3A C4A 1.5587(9) .
C4A C5A 1.5909(10) .
C4A C17A 1.6650(10) .
C5A C19A 1.4891(10) .
C5A C6A 1.5586(10) .
C6A C7A 1.6652(10) .
C7A C8A 1.4862(10) .
C7A C7A 1.5470(9) 2_656
C8A C19A 1.3656(8) 2_656
C8A C9A 1.3784(10) .
C9A C10A 1.3657(10) .
C10A C26A 1.3784(10) .
C10A C11A 1.4861(10) .
C11A C12A 1.5470(10) .
C11A C28A 1.6649(10) .
C12A C13A 1.4863(10) .
C13A C30A 1.3656(10) .
C13A C14A 1.3785(10) .
C14A C15A 1.3655(10) .
C15A C32A 1.3787(10) .
C15A C16A 1.4862(10) .
C16A C17A 1.5467(10) .
C16A C34A 1.6649(10) .
C17A C18A 1.4862(10) .
C18A C26A 1.3657(8) 2_656
C18A C19A 1.3786(10) .
C19A C8A 1.3656(8) 2_656
C26A C18A 1.3657(8) 2_656
C26A C27A 1.4892(10) .
C27A C34A 1.5584(8) 2_656
C27A C28A 1.5907(10) .
C28A C29A 1.5583(10) .
C29A C30A 1.4889(10) .
C29A C47A 1.5912(10) .
C30A C31A 1.3784(10) .
C31A C32A 1.3657(10) .
C31A C48A 1.4862(10) .
C32A C33A 1.4891(10) .
C33A C47A 1.5585(7) 2_656
C33A C34A 1.5910(10) .
C34A C27A 1.5584(8) 2_656
C47A C33A 1.5585(7) 2_656
C47A C48A 1.6649(9) .
C48A C48A 1.5468(9) 2_656
F1B C1B 1.3776(10) .
F2B C2B 1.3774(10) .
F3B C3B 1.3779(10) .
F3B C2B 1.880(4) .
F4B C4B 1.3776(11) .
F5B C5B 1.3778(10) .
F6B C6B 1.3775(11) .
F7B C7B 1.3774(10) .
F11B C11B 1.367(5) .
F12B C12B 1.342(5) .
F16B C16B 1.3776(10) .
F17B C17B 1.3776(10) .
F27B C27B 1.3776(10) .
F28B C28B 1.3774(10) .
F29B C29B 1.3778(10) .
F33B C33B 1.3776(10) .
F34B C34B 1.3774(10) .
F47B C47B 1.3774(11) .
F48B C48B 1.3776(10) .
C1B C9B 1.4892(10) .
C1B C2B 1.5584(10) .
C1B C6B 1.5910(10) .
C2B C3B 1.5912(10) .
C2B C12B 1.6650(10) .
C3B C14B 1.4893(10) .
C3B C4B 1.5586(10) .
C4B C5B 1.5911(10) .
C4B C17B 1.6652(10) .
C5B C19B 1.4892(10) .
C5B C6B 1.5585(10) .
C6B C7B 1.6651(10) .
C7B C8B 1.4862(10) .
C7B C7B 1.5469(9) 2_656
C8B C19B 1.3656(8) 2_656
C8B C9B 1.3785(10) .
C9B C10B 1.3656(10) .
C10B C26B 1.3785(10) .
C10B C11B 1.4862(10) .
C11B C12B 1.5468(10) .
C11B C28B 1.6649(10) .
C12B C13B 1.4862(10) .
C13B C30B 1.3657(10) .
C13B C14B 1.3785(10) .
C14B C15B 1.3656(10) .
C15B C32B 1.3785(10) .
C15B C16B 1.4863(10) .
C16B C17B 1.5470(10) .
C16B C34B 1.6651(10) .
C17B C18B 1.4863(10) .
C18B C26B 1.3657(8) 2_656
C18B C19B 1.3786(10) .
C19B C8B 1.3656(8) 2_656
C26B C18B 1.3657(8) 2_656
C26B C27B 1.4892(10) .
C27B C34B 1.5585(8) 2_656
C27B C28B 1.5910(10) .
C28B C29B 1.5584(10) .
C29B C30B 1.4892(10) .
C29B C47B 1.5911(10) .
C30B C31B 1.3786(10) .
C31B C32B 1.3656(10) .
C31B C48B 1.4863(10) .
C32B C33B 1.4890(10) .
C33B C47B 1.5585(8) 2_656
C33B C34B 1.5910(10) .
C34B C27B 1.5585(8) 2_656
C47B C33B 1.5585(8) 2_656
C47B C48B 1.6649(10) .
C48B C48B 1.5468(9) 2_656
C1D C2D 1.39 .
C1D C6D 1.39 .
C2D C3D 1.39 .
C3D C4D 1.39 .
C4D C5D 1.39 .
C5D C6D 1.39 .
C5D C7D 1.460(14) .
C12D C13D 1.434(8) .
C12D C13D 1.434(8) 2
C12D C14D 1.58(2) .
C13D C13D 1.452(14) 6
C1H C2H 1.39 .
C1H C6H 1.39 .
C2H C3H 1.39 .
C3H C4H 1.39 .
C4H C5H 1.39 .
C4H C7H 1.4123 .
C5H C6H 1.39 .
C1F C2F 1.39 .
C1F C6F 1.39 .
C2F C3F 1.39 .
C3F C4F 1.39 .
C4F C5F 1.39 .
C5F C6F 1.39 .
C6F C7F 1.66(3) .
C12G C14G 1.02(4) .
C12G C13G 1.287(17) .
C12G C13G 1.287(17) 6
C13G C13G 1.49(3) 2
C13G C14G 1.84(3) .
C14G C13G 1.84(3) 6
